data_7042859
loop_
_publ_author_name
'Wagler, J\"org'
'Gericke, Robert'

_publ_section_title
;
 Molecular structures of various alkyldichlorosilanes in the solid state
;
_journal_name_full 'Dalton Trans.'
_journal_paper_doi 10.1039/C7DT00300E
_journal_year 2017
_chemical_formula_moiety 'C3 H6 Cl2 Si'
_chemical_formula_sum 'C3 H6 Cl2 Si'
_chemical_formula_weight 141.07
_chemical_name_systematic 1,1-dichlorosilacyclobutane
_chemical_properties_physical ', Moisture-sensitive'
_space_group_crystal_system monoclinic
_space_group_IT_number 14
_space_group_name_Hall '-P 2yn'
_space_group_name_H-M_alt 'P 1 21/n 1'
_symmetry_space_group_name_Hall '-P 2yn'
_symmetry_space_group_name_H-M 'P 1 21/n 1'
_atom_sites_solution_hydrogens geom
_audit_creation_method SHELXL-2014/7
_audit_update_record
;
2017-01-23 deposited with the CCDC.
2017-05-02 downloaded from the CCDC.
;
_cell_angle_alpha 90
_cell_angle_beta 94.432(5)
_cell_angle_gamma 90
_cell_formula_units_Z 4
_cell_length_a 6.4048(4)
_cell_length_b 11.3618(5)
_cell_length_c 8.9222(6)
_cell_measurement_reflns_used 20330
_cell_measurement_temperature 185(2)
_cell_measurement_theta_max 28.41
_cell_measurement_theta_min 2.91
_cell_volume 647.33(7)
_computing_cell_refinement 'STOE X-AREA'
_computing_data_collection 'STOE X-AREA'
_computing_data_reduction 'STOE X-RED'
_computing_structure_refinement 'SHELXL-2014/7 (Sheldrick, 2014)'
_computing_structure_solution SHELXS97
_diffrn_ambient_temperature 185(2)
_diffrn_measured_fraction_theta_full 1.000
_diffrn_measured_fraction_theta_max 1.000
_diffrn_measurement_device_type 'Stoe IPDS-2T'
_diffrn_measurement_method 'omega scans'
_diffrn_radiation_type MoK\a
_diffrn_radiation_wavelength 0.71073
_diffrn_reflns_av_R_equivalents 0.0622
_diffrn_reflns_av_unetI/netI 0.0200
_diffrn_reflns_Laue_measured_fraction_full 1.000
_diffrn_reflns_Laue_measured_fraction_max 1.000
_diffrn_reflns_limit_h_max 8
_diffrn_reflns_limit_h_min -8
_diffrn_reflns_limit_k_max 15
_diffrn_reflns_limit_k_min -15
_diffrn_reflns_limit_l_max 11
_diffrn_reflns_limit_l_min -10
_diffrn_reflns_number 17335
_diffrn_reflns_point_group_measured_fraction_full 1.000
_diffrn_reflns_point_group_measured_fraction_max 1.000
_diffrn_reflns_theta_full 25.242
_diffrn_reflns_theta_max 27.994
_diffrn_reflns_theta_min 2.908
_exptl_absorpt_coefficient_mu 1.053
_exptl_absorpt_correction_T_max 0.2576
_exptl_absorpt_correction_T_min 0.0153
_exptl_absorpt_correction_type integration
_exptl_absorpt_process_details XShape
_exptl_crystal_colour colorless
_exptl_crystal_density_diffrn 1.447
_exptl_crystal_description column
_exptl_crystal_F_000 288
_exptl_crystal_recrystallization_method 'in situ (liquid in capillary) on difractometer'
_exptl_crystal_size_max 47
_exptl_crystal_size_mid 1.000
_exptl_crystal_size_min 1.000
_refine_diff_density_max 0.406
_refine_diff_density_min -0.419
_refine_diff_density_rms 0.065
_refine_ls_extinction_coef 0.060(6)
_refine_ls_extinction_expression Fc^*^=kFc[1+0.001xFc^2^\l^3^/sin(2\q)]^-1/4^
_refine_ls_extinction_method 'SHELXL-2014/7 (Sheldrick 2014'
_refine_ls_goodness_of_fit_ref 1.142
_refine_ls_hydrogen_treatment constr
_refine_ls_matrix_type full
_refine_ls_number_parameters 56
_refine_ls_number_reflns 1560
_refine_ls_number_restraints 0
_refine_ls_restrained_S_all 1.142
_refine_ls_R_factor_all 0.0346
_refine_ls_R_factor_gt 0.0327
_refine_ls_shift/su_max 0.000
_refine_ls_shift/su_mean 0.000
_refine_ls_structure_factor_coef Fsqd
_refine_ls_weighting_details 'w=1/[\s^2^(Fo^2^)+(0.0383P)^2^+0.2969P] where P=(Fo^2^+2Fc^2^)/3'
_refine_ls_weighting_scheme calc
_refine_ls_wR_factor_gt 0.0856
_refine_ls_wR_factor_ref 0.0871
_reflns_Friedel_coverage 0.000
_reflns_number_gt 1474
_reflns_number_total 1560
_reflns_threshold_expression 'I > 2\s(I)'
_cod_data_source_file c7dt00300e2.cif
_cod_data_source_block cl2sic3_03
_cod_database_code 7042859
_shelx_shelxl_version_number 2014/7
_shelx_space_group_comment
;
The symmetry employed for this shelxl refinement is uniquely defined
by the following loop, which should always be used as a source of
symmetry information in preference to the above space-group names.
They are only intended as comments.
;
_shelx_estimated_absorpt_t_min 0.011
_shelx_estimated_absorpt_t_max 0.419

loop_
_space_group_symop_operation_xyz
'x, y, z'
'-x+1/2, y+1/2, -z+1/2'
'-x, -y, -z'
'x-1/2, -y-1/2, z-1/2'

loop_
_atom_site_label
_atom_site_type_symbol
_atom_site_fract_x
_atom_site_fract_y
_atom_site_fract_z
_atom_site_U_iso_or_equiv
_atom_site_adp_type
_atom_site_occupancy
_atom_site_site_symmetry_order
_atom_site_calc_flag
_atom_site_refinement_flags_posn
_atom_site_refinement_flags_adp
Cl1 Cl 1.36170(8) 0.11471(5) 0.40015(6) 0.05157(18) Uani 1 1 d . .
Cl2 Cl 0.90427(9) 0.07597(5) 0.21452(7) 0.0585(2) Uani 1 1 d . .
Si1 Si 1.06308(7) 0.17974(4) 0.37483(5) 0.03306(16) Uani 1 1 d . .
C1 C 1.0235(3) 0.33954(16) 0.3481(2) 0.0447(4) Uani 1 1 d . .
H1A H 1.1496 0.3878 0.3748 0.054 Uiso 1 1 calc R U
H1B H 0.9563 0.3617 0.2484 0.054 Uiso 1 1 calc R U
C2 C 0.8695(4) 0.33024(19) 0.4749(3) 0.0552(5) Uani 1 1 d . .
H2A H 0.8946 0.3938 0.5500 0.066 Uiso 1 1 calc R U
H2B H 0.7219 0.3336 0.4330 0.066 Uiso 1 1 calc R U
C3 C 0.9234(3) 0.20739(17) 0.5451(2) 0.0448(4) Uani 1 1 d . .
H3A H 0.8005 0.1559 0.5550 0.054 Uiso 1 1 calc R U
H3B H 1.0151 0.2102 0.6395 0.054 Uiso 1 1 calc R U

loop_
_atom_site_aniso_label
_atom_site_aniso_U_11
_atom_site_aniso_U_22
_atom_site_aniso_U_33
_atom_site_aniso_U_23
_atom_site_aniso_U_13
_atom_site_aniso_U_12
Cl1 0.0433(3) 0.0580(3) 0.0527(3) 0.0037(2) -0.0004(2) 0.0133(2)
Cl2 0.0595(3) 0.0553(3) 0.0585(3) -0.0178(2) -0.0095(2) -0.0102(2)
Si1 0.0382(3) 0.0286(3) 0.0322(3) 0.00125(16) 0.00171(18) 0.00076(16)
C1 0.0584(11) 0.0333(9) 0.0427(9) 0.0048(7) 0.0062(8) 0.0040(8)
C2 0.0716(15) 0.0423(10) 0.0537(12) 0.0021(9) 0.0171(11) 0.0167(10)
C3 0.0520(11) 0.0430(9) 0.0403(9) 0.0045(8) 0.0102(8) 0.0018(8)

loop_
_atom_type_symbol
_atom_type_description
_atom_type_scat_dispersion_real
_atom_type_scat_dispersion_imag
_atom_type_scat_source
C C 0.0033 0.0016 'International Tables Vol C Tables 4.2.6.8 and 6.1.1.4'
H H 0.0000 0.0000 'International Tables Vol C Tables 4.2.6.8 and 6.1.1.4'
Si Si 0.0817 0.0704 'International Tables Vol C Tables 4.2.6.8 and 6.1.1.4'
Cl Cl 0.1484 0.1585 'International Tables Vol C Tables 4.2.6.8 and 6.1.1.4'

loop_
_geom_angle_atom_site_label_1
_geom_angle_atom_site_label_2
_geom_angle_atom_site_label_3
_geom_angle
C1 Si1 C3 82.47(9)
C1 Si1 Cl1 119.14(8)
C3 Si1 Cl1 118.57(7)
C1 Si1 Cl2 114.68(7)
C3 Si1 Cl2 115.05(7)
Cl1 Si1 Cl2 106.08(3)
C2 C1 Si1 85.85(12)
C2 C1 H1A 114.3
Si1 C1 H1A 114.3
C2 C1 H1B 114.3
Si1 C1 H1B 114.3
H1A C1 H1B 111.5
C3 C2 C1 102.66(15)
C3 C2 Si1 52.30(9)
C1 C2 Si1 52.21(9)
C3 C2 H2A 111.2
C1 C2 H2A 111.2
C3 C2 H2B 111.2
C1 C2 H2B 111.2
H2A C2 H2B 109.1
C2 C3 Si1 85.89(12)
C2 C3 H3A 114.3
Si1 C3 H3A 114.3
C2 C3 H3B 114.3
Si1 C3 H3B 114.3
H3A C3 H3B 111.5

loop_
_geom_bond_atom_site_label_1
_geom_bond_atom_site_label_2
_geom_bond_distance
Cl1 Si1 2.0465(7)
Cl2 Si1 2.0604(7)
Si1 C1 1.8462(19)
Si1 C3 1.848(2)
C1 C2 1.561(3)
C1 H1A 0.9900
C1 H1B 0.9900
C2 C3 1.558(3)
C2 H2A 0.9900
C2 H2B 0.9900
C3 H3A 0.9900
C3 H3B 0.9900

loop_
_geom_torsion_atom_site_label_1
_geom_torsion_atom_site_label_2
_geom_torsion_atom_site_label_3
_geom_torsion_atom_site_label_4
_geom_torsion
C3 Si1 C1 C2 -12.14(14)
Cl1 Si1 C1 C2 -130.73(12)
Cl2 Si1 C1 C2 102.02(13)
Si1 C1 C2 C3 14.68(17)
C1 C2 C3 Si1 -14.67(17)
C1 Si1 C3 C2 12.17(14)
Cl1 Si1 C3 C2 131.33(12)
Cl2 Si1 C3 C2 -101.60(13)
